data_4514380
loop_
_publ_author_name
'Kuppusamy, Ramajayam'
'Santhoshkumar, Rajagopal'
'Boobalan, Ramadoss'
'Wu, Hsin-Ru'
'Cheng, Chien-Hong'

_publ_section_title
;
 Synthesis of 1,2-Dihydroquinolines by Co(III)-Catalyzed [3 + 3]
 Annulation of Anilides with Benzylallenes
;
_journal_issue 3
_journal_name_full 'ACS Catalysis'
_journal_page_first 1880
_journal_paper_doi 10.1021/acscatal.7b04087
_journal_volume 8
_journal_year 2018
_chemical_formula_sum 'C21 H21 N O3'
_chemical_formula_weight 335.39
_space_group_crystal_system monoclinic
_space_group_IT_number 14
_space_group_name_Hall '-P 2ybc'
_space_group_name_H-M_alt 'P 1 21/c 1'
_symmetry_space_group_name_Hall '-P 2ybc'
_symmetry_space_group_name_H-M 'P 1 21/c 1'
_atom_sites_solution_hydrogens geom
_audit_creation_method SHELXL-2014/6
_cell_angle_alpha 90
_cell_angle_beta 104.499(2)
_cell_angle_gamma 90
_cell_formula_units_Z 4
_cell_length_a 13.6373(5)
_cell_length_b 15.8546(6)
_cell_length_c 8.1178(2)
_cell_measurement_reflns_used 3179
_cell_measurement_temperature 100(2)
_cell_measurement_theta_max 25.9455
_cell_measurement_theta_min 2.5693
_cell_volume 1699.28(10)
_computing_cell_refinement 'SAINT V8.34A (Bruker AXS Inc., 2013)'
_computing_data_collection 'Bruker APEX2'
_computing_data_reduction 'SAINT V8.34A (Bruker AXS Inc., 2013)'
_computing_molecular_graphics 'Bruker SHELXTL'
_computing_publication_material 'Bruker SHELXTL'
_computing_structure_refinement 'SHELXL-2014/6 (Sheldrick, 2014)'
_diffrn_ambient_temperature 100(2)
_diffrn_detector_area_resol_mean 8.3333
_diffrn_measured_fraction_theta_full 1.000
_diffrn_measured_fraction_theta_max 0.998
_diffrn_measurement_device_type 'Bruker APEX-II CCD'
_diffrn_measurement_method '\f and \w scans'
_diffrn_radiation_type MoK\a
_diffrn_radiation_wavelength 0.71073
_diffrn_reflns_av_R_equivalents 0.0383
_diffrn_reflns_av_unetI/netI 0.0345
_diffrn_reflns_Laue_measured_fraction_full 1.000
_diffrn_reflns_Laue_measured_fraction_max 0.998
_diffrn_reflns_limit_h_max 17
_diffrn_reflns_limit_h_min -17
_diffrn_reflns_limit_k_max 19
_diffrn_reflns_limit_k_min -19
_diffrn_reflns_limit_l_max 10
_diffrn_reflns_limit_l_min -7
_diffrn_reflns_number 14623
_diffrn_reflns_point_group_measured_fraction_full 1.000
_diffrn_reflns_point_group_measured_fraction_max 0.998
_diffrn_reflns_theta_full 25.242
_diffrn_reflns_theta_max 26.461
_diffrn_reflns_theta_min 1.542
_exptl_absorpt_coefficient_mu 0.087
_exptl_absorpt_correction_T_max 0.9485
_exptl_absorpt_correction_T_min 0.8901
_exptl_absorpt_correction_type multi-scan
_exptl_absorpt_process_details 'SADABS V2014/4 (Bruker AXS Inc.)'
_exptl_crystal_colour Colorless
_exptl_crystal_density_diffrn 1.311
_exptl_crystal_density_meas ?
_exptl_crystal_density_method 'not measured'
_exptl_crystal_description Lump
_exptl_crystal_F_000 712
_exptl_crystal_size_max 0.20
_exptl_crystal_size_mid 0.15
_exptl_crystal_size_min 0.15
_refine_diff_density_max 0.299
_refine_diff_density_min -0.342
_refine_diff_density_rms 0.099
_refine_ls_extinction_method none
_refine_ls_goodness_of_fit_ref 1.081
_refine_ls_hydrogen_treatment constr
_refine_ls_matrix_type full
_refine_ls_number_parameters 229
_refine_ls_number_reflns 3499
_refine_ls_number_restraints 0
_refine_ls_restrained_S_all 1.081
_refine_ls_R_factor_all 0.0514
_refine_ls_R_factor_gt 0.0409
_refine_ls_shift/su_max 0.001
_refine_ls_shift/su_mean 0.000
_refine_ls_structure_factor_coef Fsqd
_refine_ls_weighting_details 'w=1/[\s^2^(Fo^2^)+(0.0513P)^2^+0.5655P] where P=(Fo^2^+2Fc^2^)/3'
_refine_ls_weighting_scheme calc
_refine_ls_wR_factor_gt 0.0984
_refine_ls_wR_factor_ref 0.1120
_reflns_Friedel_coverage 0.000
_reflns_number_gt 2914
_reflns_number_total 3499
_reflns_threshold_expression 'I > 2\s(I)'
_cod_data_source_file cs7b04087_si_002.cif
_cod_data_source_block 170626LT2
_cod_depositor_comments
;
The following automatic conversions were performed:

'_exptl_crystal_density_meas' value 'not measured' was changed to '?'
- the value is perceived as not measured.

Automatic conversion script
Id: cif_fix_values 4973 2017-02-22 13:04:09Z antanas 

 Adding full bibliography for 4514380.cif.
;
_cod_database_code 4514380
_shelx_space_group_comment
;
The symmetry employed for this shelxl refinement is uniquely defined
by the following loop, which should always be used as a source of
symmetry information in preference to the above space-group names.
They are only intended as comments.
;
_shelxl_version_number 2014/6

loop_
_space_group_symop_operation_xyz
'x, y, z'
'-x, y+1/2, -z+1/2'
'-x, -y, -z'
'x, -y-1/2, z-1/2'

loop_
_atom_site_label
_atom_site_type_symbol
_atom_site_fract_x
_atom_site_fract_y
_atom_site_fract_z
_atom_site_U_iso_or_equiv
_atom_site_adp_type
_atom_site_occupancy
_atom_site_site_symmetry_order
_atom_site_calc_flag
_atom_site_refinement_flags_posn
_atom_site_refinement_flags_adp
O1 O 0.40054(8) 1.08541(6) -0.13086(13) 0.0207(3) Uani 1 1 d . .
O2 O 0.39713(8) 1.19593(6) 0.03926(13) 0.0212(3) Uani 1 1 d . .
O3 O 0.00760(8) 0.82234(7) 0.30236(13) 0.0217(3) Uani 1 1 d . .
N1 N 0.11479(9) 0.92994(7) 0.29824(15) 0.0149(3) Uani 1 1 d . .
C1 C 0.35000(12) 0.78635(10) 0.80260(19) 0.0211(3) Uani 1 1 d . .
H1 H 0.4000 0.7518 0.8739 0.025 Uiso 1 1 calc R U
C2 C 0.37819(11) 0.84812(9) 0.70308(18) 0.0192(3) Uani 1 1 d . .
H11 H 0.4476 0.8555 0.7050 0.023 Uiso 1 1 calc R U
C3 C 0.30565(11) 0.89905(9) 0.60095(18) 0.0167(3) Uani 1 1 d . .
H8 H 0.3256 0.9422 0.5349 0.020 Uiso 1 1 calc R U
C4 C 0.20358(11) 0.88761(9) 0.59414(17) 0.0144(3) Uani 1 1 d . .
C5 C 0.12343(10) 0.94312(9) 0.48213(17) 0.0148(3) Uani 1 1 d . .
H12 H 0.0569 0.9268 0.5038 0.018 Uiso 1 1 calc R U
C6 C 0.18007(10) 0.97632(9) 0.22186(17) 0.0142(3) Uani 1 1 d . .
C7 C 0.21994(11) 0.94176(9) 0.09557(18) 0.0173(3) Uani 1 1 d . .
H18 H 0.2053 0.8848 0.0617 0.021 Uiso 1 1 calc R U
C8 C 0.28076(11) 0.98936(9) 0.01866(19) 0.0177(3) Uani 1 1 d . .
H4 H 0.3060 0.9657 -0.0701 0.021 Uiso 1 1 calc R U
C9 C 0.30509(10) 1.07177(9) 0.07105(18) 0.0164(3) Uani 1 1 d . .
C10 C 0.37135(10) 1.12504(9) -0.00600(18) 0.0159(3) Uani 1 1 d . .
C11 C 0.46899(12) 1.13230(10) -0.2082(2) 0.0211(3) Uani 1 1 d . .
H20 H 0.5347 1.1414 -0.1246 0.025 Uiso 1 1 calc R U
H19 H 0.4396 1.1879 -0.2484 0.025 Uiso 1 1 calc R U
C12 C 0.48353(13) 1.08073(11) -0.3551(2) 0.0263(4) Uani 1 1 d . .
H21 H 0.5086 1.0246 -0.3147 0.039 Uiso 1 1 calc R U
H3 H 0.5328 1.1086 -0.4064 0.039 Uiso 1 1 calc R U
H2 H 0.4187 1.0753 -0.4403 0.039 Uiso 1 1 calc R U
C13 C 0.04539(10) 0.87043(9) 0.21771(19) 0.0169(3) Uani 1 1 d . .
C14 C 0.01078(12) 0.86875(10) 0.0268(2) 0.0230(4) Uani 1 1 d . .
H5 H 0.0418 0.8206 -0.0168 0.035 Uiso 1 1 calc R U
H7 H 0.0311 0.9212 -0.0194 0.035 Uiso 1 1 calc R U
H6 H -0.0631 0.8633 -0.0080 0.035 Uiso 1 1 calc R U
C15 C 0.24882(12) 0.77498(9) 0.79797(19) 0.0213(3) Uani 1 1 d . .
H10 H 0.2293 0.7328 0.8666 0.026 Uiso 1 1 calc R U
C16 C 0.17578(11) 0.82517(9) 0.69298(18) 0.0177(3) Uani 1 1 d . .
H9 H 0.1063 0.8166 0.6889 0.021 Uiso 1 1 calc R U
C17 C 0.13862(10) 1.03506(9) 0.52354(18) 0.0158(3) Uani 1 1 d . .
H17 H 0.1218 1.0551 0.6233 0.019 Uiso 1 1 calc R U
C18 C 0.17417(10) 1.09044(9) 0.42939(18) 0.0158(3) Uani 1 1 d . .
C19 C 0.20746(10) 1.05874(9) 0.28217(18) 0.0141(3) Uani 1 1 d . .
C20 C 0.26952(10) 1.10522(9) 0.20375(18) 0.0156(3) Uani 1 1 d . .
H13 H 0.2881 1.1610 0.2416 0.019 Uiso 1 1 calc R U
C21 C 0.18607(12) 1.18205(9) 0.4750(2) 0.0217(3) Uani 1 1 d . .
H15 H 0.1592 1.1929 0.5743 0.033 Uiso 1 1 calc R U
H14 H 0.1488 1.2160 0.3788 0.033 Uiso 1 1 calc R U
H16 H 0.2580 1.1972 0.5019 0.033 Uiso 1 1 calc R U

loop_
_atom_site_aniso_label
_atom_site_aniso_U_11
_atom_site_aniso_U_22
_atom_site_aniso_U_33
_atom_site_aniso_U_23
_atom_site_aniso_U_13
_atom_site_aniso_U_12
O1 0.0272(6) 0.0181(5) 0.0207(6) -0.0016(4) 0.0138(5) -0.0049(4)
O2 0.0218(5) 0.0180(6) 0.0255(6) -0.0032(5) 0.0091(5) -0.0024(4)
O3 0.0223(6) 0.0196(6) 0.0244(6) -0.0015(5) 0.0081(5) -0.0054(4)
N1 0.0160(6) 0.0146(6) 0.0140(6) -0.0004(5) 0.0035(5) -0.0014(5)
C1 0.0275(8) 0.0174(8) 0.0160(7) -0.0006(6) 0.0008(6) 0.0050(6)
C2 0.0185(7) 0.0230(8) 0.0158(7) -0.0034(6) 0.0039(6) 0.0020(6)
C3 0.0196(7) 0.0176(7) 0.0135(7) -0.0003(6) 0.0053(6) -0.0019(6)
C4 0.0189(7) 0.0135(7) 0.0116(7) -0.0035(5) 0.0049(6) -0.0012(5)
C5 0.0147(7) 0.0173(7) 0.0138(7) -0.0014(6) 0.0061(6) -0.0006(5)
C6 0.0140(6) 0.0146(7) 0.0128(7) 0.0022(5) 0.0011(5) 0.0005(5)
C7 0.0223(7) 0.0141(7) 0.0147(7) -0.0013(6) 0.0029(6) -0.0010(6)
C8 0.0211(7) 0.0194(8) 0.0134(7) -0.0010(6) 0.0054(6) 0.0008(6)
C9 0.0161(7) 0.0177(7) 0.0149(7) 0.0018(6) 0.0027(6) 0.0018(6)
C10 0.0156(7) 0.0175(7) 0.0139(7) 0.0002(6) 0.0026(6) 0.0026(6)
C11 0.0241(8) 0.0202(8) 0.0220(8) -0.0004(6) 0.0115(7) -0.0061(6)
C12 0.0315(9) 0.0269(9) 0.0251(8) -0.0044(7) 0.0157(7) -0.0079(7)
C13 0.0145(7) 0.0145(7) 0.0212(8) -0.0016(6) 0.0035(6) 0.0022(6)
C14 0.0231(8) 0.0216(8) 0.0207(8) 0.0000(6) -0.0014(6) -0.0031(6)
C15 0.0321(8) 0.0157(7) 0.0160(7) 0.0014(6) 0.0057(6) -0.0023(6)
C16 0.0210(7) 0.0169(7) 0.0158(7) -0.0022(6) 0.0059(6) -0.0036(6)
C17 0.0148(7) 0.0180(7) 0.0148(7) -0.0024(6) 0.0043(6) 0.0028(6)
C18 0.0132(6) 0.0155(7) 0.0180(7) -0.0017(6) 0.0028(6) 0.0025(5)
C19 0.0127(6) 0.0143(7) 0.0145(7) 0.0005(6) 0.0018(5) 0.0028(5)
C20 0.0157(7) 0.0135(7) 0.0166(7) -0.0004(6) 0.0020(6) 0.0004(5)
C21 0.0268(8) 0.0169(8) 0.0246(8) -0.0035(6) 0.0122(7) -0.0004(6)

loop_
_atom_type_symbol
_atom_type_description
_atom_type_scat_dispersion_real
_atom_type_scat_dispersion_imag
_atom_type_scat_source
C C 0.0033 0.0016 'International Tables Vol C Tables 4.2.6.8 and 6.1.1.4'
H H 0.0000 0.0000 'International Tables Vol C Tables 4.2.6.8 and 6.1.1.4'
N N 0.0061 0.0033 'International Tables Vol C Tables 4.2.6.8 and 6.1.1.4'
O O 0.0106 0.0060 'International Tables Vol C Tables 4.2.6.8 and 6.1.1.4'

loop_
_geom_angle_atom_site_label_1
_geom_angle_atom_site_label_2
_geom_angle_atom_site_label_3
_geom_angle
C10 O1 C11 115.67(11)
C13 N1 C6 125.53(12)
C13 N1 C5 116.46(12)
C6 N1 C5 117.96(11)
C15 C1 C2 119.84(14)
C15 C1 H1 120.1
C2 C1 H1 120.1
C3 C2 C1 120.15(14)
C3 C2 H11 119.9
C1 C2 H11 119.9
C2 C3 C4 120.46(14)
C2 C3 H8 119.8
C4 C3 H8 119.8
C16 C4 C3 119.10(13)
C16 C4 C5 120.09(13)
C3 C4 C5 120.81(13)
N1 C5 C17 109.54(11)
N1 C5 C4 112.69(11)
C17 C5 C4 113.06(11)
N1 C5 H12 107.1
C17 C5 H12 107.1
C4 C5 H12 107.1
C7 C6 N1 121.70(12)
C7 C6 C19 120.18(13)
N1 C6 C19 118.07(12)
C8 C7 C6 120.61(13)
C8 C7 H18 119.7
C6 C7 H18 119.7
C7 C8 C9 120.02(14)
C7 C8 H4 120.0
C9 C8 H4 120.0
C8 C9 C20 119.51(14)
C8 C9 C10 122.03(13)
C20 C9 C10 118.43(13)
O2 C10 O1 123.35(13)
O2 C10 C9 124.26(13)
O1 C10 C9 112.38(12)
O1 C11 C12 106.98(12)
O1 C11 H20 110.3
C12 C11 H20 110.3
O1 C11 H19 110.3
C12 C11 H19 110.3
H20 C11 H19 108.6
C11 C12 H21 109.5
C11 C12 H3 109.5
H21 C12 H3 109.5
C11 C12 H2 109.5
H21 C12 H2 109.5
H3 C12 H2 109.5
O3 C13 N1 119.71(13)
O3 C13 C14 120.03(13)
N1 C13 C14 120.11(13)
C13 C14 H5 109.5
C13 C14 H7 109.5
H5 C14 H7 109.5
C13 C14 H6 109.5
H5 C14 H6 109.5
H7 C14 H6 109.5
C1 C15 C16 119.99(14)
C1 C15 H10 120.0
C16 C15 H10 120.0
C4 C16 C15 120.45(14)
C4 C16 H9 119.8
C15 C16 H9 119.8
C18 C17 C5 124.19(13)
C18 C17 H17 117.9
C5 C17 H17 117.9
C17 C18 C19 118.17(13)
C17 C18 C21 121.98(14)
C19 C18 C21 119.77(13)
C20 C19 C6 118.03(13)
C20 C19 C18 122.58(13)
C6 C19 C18 119.32(13)
C19 C20 C9 121.48(13)
C19 C20 H13 119.3
C9 C20 H13 119.3
C18 C21 H15 109.5
C18 C21 H14 109.5
H15 C21 H14 109.5
C18 C21 H16 109.5
H15 C21 H16 109.5
H14 C21 H16 109.5

loop_
_geom_bond_atom_site_label_1
_geom_bond_atom_site_label_2
_geom_bond_distance
O1 C10 1.3352(18)
O1 C11 1.4532(18)
O2 C10 1.2071(17)
O3 C13 1.2233(18)
N1 C13 1.3797(18)
N1 C6 1.4120(18)
N1 C5 1.4825(18)
C1 C15 1.383(2)
C1 C2 1.384(2)
C1 H1 0.9500
C2 C3 1.381(2)
C2 H11 0.9500
C3 C4 1.391(2)
C3 H8 0.9500
C4 C16 1.386(2)
C4 C5 1.5160(19)
C5 C17 1.499(2)
C5 H12 1.0000
C6 C7 1.388(2)
C6 C19 1.4125(19)
C7 C8 1.381(2)
C7 H18 0.9500
C8 C9 1.388(2)
C8 H4 0.9500
C9 C20 1.392(2)
C9 C10 1.485(2)
C11 C12 1.499(2)
C11 H20 0.9900
C11 H19 0.9900
C12 H21 0.9800
C12 H3 0.9800
C12 H2 0.9800
C13 C14 1.503(2)
C14 H5 0.9800
C14 H7 0.9800
C14 H6 0.9800
C15 C16 1.388(2)
C15 H10 0.9500
C16 H9 0.9500
C17 C18 1.333(2)
C17 H17 0.9500
C18 C19 1.469(2)
C18 C21 1.498(2)
C19 C20 1.391(2)
C20 H13 0.9500
C21 H15 0.9800
C21 H14 0.9800
C21 H16 0.9800
